data_4519049
loop_
_publ_author_name
'Zhao, Jian'
'Jiao, Zhuo-Hao'
'Hou, Sheng-Li'
'Ma, Yue'
'Zhao, Bin'

_publ_section_title
;
 Anchoring Ag(I) into Nitro-Functionalized Metal-Organic Frameworks:
 Effectively Catalyzing Cycloaddition of CO<sub>2</sub> with Propargylic
 Alcohols under Mild Conditions.
;
_journal_issue 38
_journal_name_full 'ACS applied materials &amp; interfaces'
_journal_page_first 45558
_journal_page_last 45565
_journal_paper_doi 10.1021/acsami.1c13438
_journal_volume 13
_journal_year 2021
_chemical_formula_moiety 'C35 H24 Co1.5 N5 O9, C5 H4 N, 0.5(C3 H7 N O), 0.5(H2 O)'
_chemical_formula_sum 'C41.5 H32.5 Co1.5 N6.5 O10'
_chemical_formula_weight 870.64
_space_group_crystal_system triclinic
_space_group_IT_number 2
_space_group_name_Hall '-P 1'
_space_group_name_H-M_alt 'P -1'
_atom_sites_solution_hydrogens geom
_atom_sites_solution_primary direct
_atom_sites_solution_secondary difmap
_audit_creation_date 2020-07-14
_audit_creation_method
;
Olex2 1.2
(compiled 2018.05.29 svn.r3508 for OlexSys, GUI svn.r5506)
;
_cell_angle_alpha 99.740(4)
_cell_angle_beta 97.790(4)
_cell_angle_gamma 108.442(4)
_cell_formula_units_Z 2
_cell_length_a 10.8396(5)
_cell_length_b 11.4532(6)
_cell_length_c 17.5160(9)
_cell_measurement_reflns_used 4476
_cell_measurement_temperature 293(2)
_cell_measurement_theta_max 28.5810
_cell_measurement_theta_min 3.6550
_cell_volume 1991.16(19)
_computing_molecular_graphics 'Olex2 (Dolomanov et al., 2009)'
_computing_publication_material 'Olex2 (Dolomanov et al., 2009)'
_computing_structure_refinement 'XL (Sheldrick, 2008)'
_computing_structure_solution 'SHELXS-97 (Sheldrick, 1990)'
_diffrn_ambient_temperature 293(2)
_diffrn_measured_fraction_theta_full 0.998
_diffrn_measured_fraction_theta_max 0.998
_diffrn_measurement_device_type 'SuperNova, Single source at offset/far, Eos'
_diffrn_radiation_monochromator graphite
_diffrn_radiation_type MoK\a
_diffrn_radiation_wavelength 0.71073
_diffrn_reflns_av_R_equivalents 0.0390
_diffrn_reflns_av_unetI/netI 0.0669
_diffrn_reflns_limit_h_max 12
_diffrn_reflns_limit_h_min -12
_diffrn_reflns_limit_k_max 9
_diffrn_reflns_limit_k_min -13
_diffrn_reflns_limit_l_max 20
_diffrn_reflns_limit_l_min -18
_diffrn_reflns_number 13319
_diffrn_reflns_theta_full 25.00
_diffrn_reflns_theta_max 25.00
_diffrn_reflns_theta_min 3.15
_diffrn_source 'fine-focus sealed tube'
_exptl_absorpt_coefficient_mu 0.700
_exptl_crystal_density_diffrn 1.452
_exptl_crystal_density_method 'not measured'
_exptl_crystal_description block
_exptl_crystal_F_000 895
_refine_diff_density_max 1.136
_refine_diff_density_min -0.606
_refine_diff_density_rms 0.101
_refine_ls_extinction_method none
_refine_ls_goodness_of_fit_ref 1.068
_refine_ls_hydrogen_treatment constr
_refine_ls_matrix_type full
_refine_ls_number_parameters 587
_refine_ls_number_reflns 7000
_refine_ls_number_restraints 18
_refine_ls_restrained_S_all 1.077
_refine_ls_R_factor_all 0.0724
_refine_ls_R_factor_gt 0.0547
_refine_ls_shift/su_max 0.004
_refine_ls_shift/su_mean 0.000
_refine_ls_structure_factor_coef Fsqd
_refine_ls_weighting_details 'calc w=1/[\s^2^(Fo^2^)+(0.0771P)^2^+3.2931P] where P=(Fo^2^+2Fc^2^)/3'
_refine_ls_weighting_scheme calc
_refine_ls_wR_factor_gt 0.1497
_refine_ls_wR_factor_ref 0.1637
_reflns_number_gt 5502
_reflns_number_total 7000
_reflns_threshold_expression >2sigma(I)
_cod_data_source_file am1c13438_si_002.cif
_cod_data_source_block p180810c1_sqd
_cod_original_cell_volume 1991.16(17)
_cod_original_formula_sum 'C41.50 H32.50 Co1.50 N6.50 O10'
_cod_database_code 4519049
_olex2_refinement_description
;
1. Fixed Uiso
 At 1.2 times of:
  All C(H) groups
 At 1.5 times of:
  All C(H,H,H) groups, All O(H,H) groups
2. Restrained distances
 O3-N01C \\sim N01C-O2
 with sigma of 0.02
 O1B-N01C \\sim N01C-O1A
 with sigma of 0.02
 O3-N01C \\sim N01C-O1B
 with sigma of 0.02
 O3-N01C \\sim N01C-O1A
 with sigma of 0.02
 O1B-N01C \\sim N01C-O2
 with sigma of 0.02
3. Uiso/Uaniso restraints and constraints
Uanis(O1B) \\sim Ueq, Uanis(O1A) \\sim Ueq: with sigma of 0.005 and sigma for
terminal atoms of 0.005
4. Others
 Sof(O3)=1-FVAR(1)
 Sof(O2)=FVAR(1)
 Sof(O1B)=1-FVAR(2)
 Sof(O1A)=FVAR(2)
 Fixed Sof: O0AA(0.5) N1(0.5) C2(0.5) H2A(0.5) H2B(0.5) H2C(0.5) C3(0.5)
 H3A(0.5) H3B(0.5) H3C(0.5) C7(0.5) H7(0.5) O1(0.5) H1A(0.5) H1B(0.5)
5.a Riding coordinates:
 O007(H00A,H00B), O1(H1A,H1B)
5.b Aromatic/amide H refined with riding coordinates:
 C00H(H00H), C00J(H00J), C00K(H00K), C00L(H00L), C00M(H00M), C00N(H00N),
 C00O(H00O), C00Q(H00Q), C00S(H00S), C00T(H00T), C00U(H00U), C00W(H00W),
 C00X(H00X), C010(H010), C011(H011), C012(H012), C013(H013), C014(H014),
 C019(H019), C01B(H01B), C01D(H01D), C01F(H01F), C01G(H01G), C01H(H01H),
 C01I(H01I), C01J(H01J), C7(H7)
5.c Idealised Me refined as rotating group:
 C2(H2A,H2B,H2C), C3(H3A,H3B,H3C)
;
_olex2_submission_special_instructions 'No special instructions were received'

loop_
_space_group_symop_id
_space_group_symop_operation_xyz
1 'x, y, z'
2 '-x, -y, -z'

loop_
_atom_site_label
_atom_site_type_symbol
_atom_site_fract_x
_atom_site_fract_y
_atom_site_fract_z
_atom_site_U_iso_or_equiv
_atom_site_adp_type
_atom_site_occupancy
_atom_site_calc_flag
_atom_site_disorder_assembly
_atom_site_disorder_group
_atom_site_site_symmetry_order
_atom_site_refinement_flags_posn
_atom_site_refinement_flags_adp
_atom_site_refinement_flags_occupancy
Co01 Co 0.72237(5) 0.51629(5) 0.86865(3) 0.01172(17) Uani 1 d . . 1 . . .
Co02 Co -0.5000 -0.5000 0.5000 0.0186(2) Uani 1 d . . 2 S T P
O003 O 0.5527(2) 0.4519(2) 0.78784(16) 0.0158(6) Uani 1 d . . 1 . . .
O004 O 0.3512(2) 0.4568(2) 1.02811(15) 0.0151(6) Uani 1 d . . 1 . . .
O005 O 0.1336(3) 0.3926(2) 1.01191(16) 0.0163(6) Uani 1 d . . 1 . . .
O006 O -0.3673(3) -0.3343(3) 0.58176(17) 0.0245(7) Uani 1 d . . 1 . . .
O007 O -0.5724(3) -0.3930(3) 0.43172(17) 0.0258(7) Uani 1 d . . 1 . . .
H00A H -0.6086 -0.3418 0.4526 0.039 Uiso 1 d . . 1 R . .
H00B H -0.5010 -0.3320 0.4350 0.039 Uiso 1 d . . 1 R . .
O008 O 0.4372(3) 0.3074(3) 0.67862(17) 0.0255(7) Uani 1 d . . 1 . . .
N009 N 0.7199(3) 1.3279(3) 0.8751(2) 0.0162(7) Uani 1 d . . 1 . . .
N00A N 0.8625(3) 0.5152(3) 0.79716(19) 0.0142(7) Uani 1 d . . 1 . . .
N00B N 0.7362(3) 0.7087(3) 0.86283(19) 0.0153(7) Uani 1 d . . 1 . . .
N00C N 1.3451(3) 0.4955(3) 0.5651(2) 0.0211(8) Uani 1 d . . 1 . . .
N00D N 0.3493(4) 0.6764(3) 0.8990(2) 0.0257(9) Uani 1 d . . 1 . . .
O00E O -0.4554(3) -0.1907(3) 0.5558(3) 0.0543(12) Uani 1 d . . 1 . . .
C00F C 0.2291(4) 0.3375(3) 0.9011(2) 0.0145(8) Uani 1 d . . 1 . . .
C00G C 0.4491(4) 0.3612(4) 0.7481(2) 0.0164(9) Uani 1 d . . 1 . . .
C00H C 0.3403(4) 0.3745(3) 0.8666(2) 0.0135(8) Uani 1 d . . 1 . . .
H00H H 0.4188 0.4362 0.8959 0.016 Uiso 1 calc . . 1 R . .
C00I C 0.2376(4) 0.4000(3) 0.9850(2) 0.0137(8) Uani 1 d . . 1 . . .
C00J C 1.0715(4) 0.4966(4) 0.7820(2) 0.0160(8) Uani 1 d . . 1 . . .
H00J H 1.1509 0.4904 0.8051 0.019 Uiso 1 calc . . 1 R . .
C00K C 0.5108(4) 0.8387(4) 1.0032(2) 0.0189(9) Uani 1 d . . 1 . . .
H00K H 0.5794 0.8594 1.0467 0.023 Uiso 1 calc . . 1 R . .
C00L C 0.9790(4) 0.5066(4) 0.8270(2) 0.0187(9) Uani 1 d . . 1 . . .
H00L H 0.9983 0.5076 0.8805 0.022 Uiso 1 calc . . 1 R . .
C00M C 0.7900(4) 1.3030(4) 0.9352(2) 0.0174(9) Uani 1 d . . 1 . . .
H00M H 0.8357 1.3685 0.9791 0.021 Uiso 1 calc . . 1 R . .
C00N C 0.7981(4) 1.1847(4) 0.9356(2) 0.0172(9) Uani 1 d . . 1 . . .
H00N H 0.8494 1.1725 0.9785 0.021 Uiso 1 calc . . 1 R . .
C00O C 0.1128(4) 0.2421(4) 0.8578(2) 0.0169(9) Uani 1 d . . 1 . . .
H00O H 0.0383 0.2190 0.8804 0.020 Uiso 1 calc . . 1 R . .
C00P C 0.7294(4) 1.0850(4) 0.8718(2) 0.0151(8) Uani 1 d . . 1 . . .
C00Q C 0.6557(4) 1.2308(4) 0.8130(3) 0.0236(10) Uani 1 d . . 1 . . .
H00Q H 0.6085 1.2461 0.7697 0.028 Uiso 1 calc . . 1 R . .
C00R C 0.7333(4) 0.9553(4) 0.8685(2) 0.0148(8) Uani 1 d . . 1 . . .
C00S C 0.6316(4) 0.7300(4) 0.8254(2) 0.0170(9) Uani 1 d . . 1 . . .
H00S H 0.5582 0.6607 0.7975 0.020 Uiso 1 calc . . 1 R . .
C00T C 0.8363(4) 0.5110(4) 0.7200(2) 0.0220(9) Uani 1 d . . 1 . . .
H00T H 0.7550 0.5148 0.6979 0.026 Uiso 1 calc . . 1 R . .
C00U C 0.4484(4) 0.7140(4) 0.9619(3) 0.0221(9) Uani 1 d . . 1 . . .
H00U H 0.4776 0.6529 0.9791 0.026 Uiso 1 calc . . 1 R . .
C00V C 1.0461(4) 0.4956(4) 0.7023(2) 0.0175(9) Uani 1 d . . 1 . . .
C00W C 1.2830(4) 0.5496(4) 0.6882(3) 0.0226(10) Uani 1 d . . 1 . . .
H00W H 1.3099 0.5876 0.7418 0.027 Uiso 1 calc . . 1 R . .
C00X C 1.3760(4) 0.5492(4) 0.6417(3) 0.0240(10) Uani 1 d . . 1 . . .
H00X H 1.4653 0.5887 0.6655 0.029 Uiso 1 calc . . 1 R . .
C00Y C 0.3334(4) 0.3191(4) 0.7888(2) 0.0154(8) Uani 1 d . . 1 . . .
C00Z C 1.1484(4) 0.4928(4) 0.6541(2) 0.0205(9) Uani 1 d . . 1 . . .
C010 C 0.6271(4) 0.8499(4) 0.8261(2) 0.0175(9) Uani 1 d . . 1 . . .
H010 H 0.5530 0.8595 0.7981 0.021 Uiso 1 calc . . 1 R . .
C011 C 0.6556(4) 1.1100(4) 0.8098(2) 0.0213(9) Uani 1 d . . 1 . . .
H011 H 0.6063 1.0455 0.7661 0.026 Uiso 1 calc . . 1 R . .
C012 C 0.2168(4) 0.2224(4) 0.7464(2) 0.0184(9) Uani 1 d . . 1 . . .
H012 H 0.2123 0.1851 0.6942 0.022 Uiso 1 calc . . 1 R . .
C013 C 0.8415(4) 0.9333(4) 0.9072(3) 0.0209(9) Uani 1 d . . 1 . . .
H013 H 0.9151 1.0008 0.9367 0.025 Uiso 1 calc . . 1 R . .
C014 C 0.8396(4) 0.8113(4) 0.9018(3) 0.0198(9) Uani 1 d . . 1 . . .
H014 H 0.9147 0.7995 0.9268 0.024 Uiso 1 calc . . 1 R . .
C015 C 0.4696(4) 0.9326(4) 0.9789(2) 0.0183(9) Uani 1 d . . 1 . . .
C016 C 0.1080(4) 0.1814(4) 0.7809(2) 0.0192(9) Uani 1 d . . 1 . . .
C017 C -0.3658(4) -0.2233(5) 0.5882(3) 0.0278(11) Uani 1 d . . 1 . . .
C018 C -0.2437(4) -0.1191(4) 0.6403(3) 0.0232(10) Uani 1 d . . 1 . . .
C019 C -0.1462(4) -0.1489(4) 0.6831(3) 0.0244(10) Uani 1 d . . 1 . . .
H019 H -0.1548 -0.2329 0.6811 0.029 Uiso 1 calc . . 1 R . .
C01A C -0.0144(4) 0.0762(4) 0.7341(2) 0.0208(9) Uani 1 d . . 1 . . .
C01B C 0.9244(4) 0.5013(5) 0.6715(3) 0.0280(11) Uani 1 d . . 1 . . .
H01B H 0.9019 0.4986 0.6179 0.034 Uiso 1 calc . . 1 R . .
N01C N 0.0638(4) -0.0902(4) 0.7739(3) 0.0515(14) Uani 1 d . . 1 D . .
C01D C 1.2170(4) 0.4383(5) 0.5332(3) 0.0350(12) Uani 1 d . . 1 . . .
H01D H 1.1932 0.3971 0.4801 0.042 Uiso 1 calc . . 1 R . .
C01E C -0.0351(4) -0.0521(4) 0.7294(3) 0.0240(10) Uani 1 d A . 1 . . .
C01F C 0.3665(4) 0.8936(4) 0.9135(3) 0.0247(10) Uani 1 d . . 1 . . .
H01F H 0.3352 0.9524 0.8948 0.030 Uiso 1 calc . . 1 R . .
C01G C 1.1168(4) 0.4365(5) 0.5747(3) 0.0370(13) Uani 1 d . . 1 . . .
H01G H 1.0284 0.3975 0.5490 0.044 Uiso 1 calc . . 1 R . .
C01H C 0.3106(5) 0.7673(4) 0.8761(3) 0.0282(10) Uani 1 d . . 1 . . .
H01H H 0.2418 0.7439 0.8324 0.034 Uiso 1 calc . . 1 R . .
C01I C -0.2277(4) 0.0069(4) 0.6447(3) 0.0318(11) Uani 1 d . . 1 . . .
H01I H -0.2939 0.0280 0.6169 0.038 Uiso 1 calc . . 1 R . .
C01J C -0.1131(4) 0.1029(4) 0.6903(3) 0.0283(11) Uani 1 d . . 1 . . .
H01J H -0.1035 0.1868 0.6911 0.034 Uiso 1 calc . . 1 R . .
O1B O 0.0759(15) -0.1900(11) 0.7447(11) 0.054(5) Uani 0.38(2) d A 2 1 D U .
O2 O 0.1194(6) -0.0216(5) 0.8438(3) 0.046(2) Uani 0.630(9) d A 1 1 D . .
O3 O 0.1871(8) -0.0315(9) 0.7675(7) 0.047(4) Uani 0.370(9) d A 2 1 D . .
O0AA O 0.0862(11) -0.2608(10) 0.5920(7) 0.084(3) Uani 0.50 d . . 1 . . .
O1A O 0.0388(8) -0.1944(6) 0.7836(7) 0.045(3) Uani 0.62(2) d A 1 1 D U .
N1 N 0.2319(14) -0.0820(9) 0.5790(7) 0.079(4) Uani 0.50 d . . 1 . . .
C2 C 0.1130(17) -0.0405(13) 0.5454(7) 0.072(5) Uani 0.50 d . . 1 . . .
H2A H 0.0929 0.0108 0.5878 0.108 Uiso 0.50 calc . . 1 GR . .
H2B H 0.0362 -0.1143 0.5218 0.108 Uiso 0.50 calc . . 1 GR . .
H2C H 0.1379 0.0071 0.5063 0.108 Uiso 0.50 calc . . 1 GR . .
C3 C 0.3665(13) 0.0232(16) 0.5913(10) 0.084(5) Uani 0.50 d . . 1 . . .
H3A H 0.4147 0.0005 0.5526 0.127 Uiso 0.50 calc . . 1 GR . .
H3B H 0.4164 0.0347 0.6433 0.127 Uiso 0.50 calc . . 1 GR . .
H3C H 0.3530 0.1004 0.5856 0.127 Uiso 0.50 calc . . 1 GR . .
C7 C 0.195(2) -0.1979(16) 0.5949(11) 0.102(6) Uani 0.50 d . . 1 . . .
H7 H 0.2613 -0.2296 0.6092 0.122 Uiso 0.50 calc . . 1 R . .
O1 O 0.3766(13) -0.1226(14) 0.6800(10) 0.152(6) Uani 0.50 d . . 1 . . .
H1A H 0.3822 -0.0485 0.6755 0.228 Uiso 0.50 d . . 1 R . .
H1B H 0.3087 -0.1546 0.6990 0.228 Uiso 0.50 d . . 1 R . .

loop_
_atom_site_aniso_label
_atom_site_aniso_U_11
_atom_site_aniso_U_22
_atom_site_aniso_U_33
_atom_site_aniso_U_23
_atom_site_aniso_U_13
_atom_site_aniso_U_12
Co01 0.0125(3) 0.0098(3) 0.0135(3) 0.0021(2) 0.0048(2) 0.0042(2)
Co02 0.0113(4) 0.0263(5) 0.0118(4) -0.0015(3) 0.0031(3) 0.0006(3)
O003 0.0105(13) 0.0130(14) 0.0197(15) 0.0015(11) 0.0000(11) 0.0011(11)
O004 0.0141(14) 0.0139(14) 0.0141(14) -0.0001(11) 0.0020(11) 0.0024(11)
O005 0.0151(14) 0.0172(14) 0.0167(15) 0.0018(11) 0.0042(11) 0.0065(11)
O006 0.0201(15) 0.0222(17) 0.0201(17) -0.0057(13) 0.0040(13) -0.0023(12)
O007 0.0162(15) 0.0331(18) 0.0245(17) 0.0048(14) 0.0048(13) 0.0041(13)
O008 0.0260(16) 0.0244(16) 0.0165(16) -0.0056(13) 0.0100(13) -0.0015(13)
N009 0.0155(17) 0.0145(17) 0.0202(19) 0.0054(14) 0.0069(14) 0.0052(14)
N00A 0.0143(16) 0.0099(16) 0.0179(18) 0.0022(13) 0.0040(14) 0.0039(13)
N00B 0.0152(17) 0.0142(17) 0.0181(18) 0.0053(14) 0.0061(14) 0.0055(14)
N00C 0.0126(17) 0.029(2) 0.0178(19) 0.0019(15) 0.0043(14) 0.0027(15)
N00D 0.025(2) 0.0192(19) 0.032(2) 0.0016(16) 0.0028(17) 0.0089(16)
O00E 0.029(2) 0.041(2) 0.072(3) -0.015(2) -0.0235(19) 0.0124(17)
C00F 0.016(2) 0.0110(19) 0.017(2) 0.0029(16) 0.0034(16) 0.0061(15)
C00G 0.018(2) 0.013(2) 0.020(2) 0.0035(17) 0.0052(17) 0.0065(16)
C00H 0.015(2) 0.0098(19) 0.015(2) 0.0024(15) 0.0037(16) 0.0047(15)
C00I 0.015(2) 0.0090(19) 0.019(2) 0.0060(16) 0.0027(17) 0.0063(15)
C00J 0.0100(19) 0.020(2) 0.021(2) 0.0060(17) 0.0027(16) 0.0076(16)
C00K 0.020(2) 0.019(2) 0.020(2) 0.0051(17) 0.0048(17) 0.0097(17)
C00L 0.020(2) 0.021(2) 0.015(2) 0.0056(17) 0.0029(17) 0.0073(17)
C00M 0.016(2) 0.014(2) 0.021(2) 0.0024(17) 0.0045(17) 0.0037(16)
C00N 0.017(2) 0.017(2) 0.019(2) 0.0062(17) 0.0037(17) 0.0071(16)
C00O 0.016(2) 0.019(2) 0.015(2) 0.0032(16) 0.0054(16) 0.0048(16)
C00P 0.0154(19) 0.013(2) 0.020(2) 0.0053(16) 0.0085(17) 0.0059(16)
C00Q 0.032(2) 0.020(2) 0.020(2) 0.0034(18) 0.0019(19) 0.0125(19)
C00R 0.019(2) 0.014(2) 0.015(2) 0.0048(16) 0.0091(17) 0.0075(16)
C00S 0.018(2) 0.015(2) 0.016(2) 0.0017(16) 0.0008(17) 0.0059(16)
C00T 0.013(2) 0.036(3) 0.018(2) 0.0069(19) 0.0013(17) 0.0119(18)
C00U 0.021(2) 0.020(2) 0.027(3) 0.0070(19) 0.0066(19) 0.0090(18)
C00V 0.012(2) 0.021(2) 0.018(2) 0.0017(17) 0.0046(17) 0.0041(16)
C00W 0.017(2) 0.031(2) 0.015(2) -0.0016(18) 0.0051(17) 0.0052(18)
C00X 0.014(2) 0.031(3) 0.020(2) -0.0021(19) 0.0050(18) 0.0032(18)
C00Y 0.0136(19) 0.016(2) 0.016(2) 0.0031(16) 0.0029(16) 0.0041(16)
C00Z 0.017(2) 0.028(2) 0.017(2) 0.0049(18) 0.0050(17) 0.0083(18)
C010 0.020(2) 0.014(2) 0.021(2) 0.0047(17) 0.0029(17) 0.0081(16)
C011 0.031(2) 0.014(2) 0.017(2) 0.0001(17) 0.0022(18) 0.0089(18)
C012 0.017(2) 0.019(2) 0.014(2) -0.0032(16) 0.0004(16) 0.0037(17)
C013 0.014(2) 0.013(2) 0.031(3) 0.0031(18) 0.0005(18) 0.0023(16)
C014 0.014(2) 0.015(2) 0.030(2) 0.0063(18) 0.0022(18) 0.0054(16)
C015 0.015(2) 0.020(2) 0.022(2) 0.0041(17) 0.0092(17) 0.0065(16)
C016 0.015(2) 0.017(2) 0.021(2) 0.0012(17) 0.0006(17) 0.0014(16)
C017 0.018(2) 0.032(3) 0.023(2) -0.008(2) 0.0023(19) 0.0020(19)
C018 0.015(2) 0.028(2) 0.019(2) -0.0042(18) 0.0034(17) 0.0022(18)
C019 0.022(2) 0.019(2) 0.026(3) 0.0007(18) 0.0039(19) 0.0017(18)
C01A 0.017(2) 0.022(2) 0.018(2) -0.0017(17) 0.0057(17) 0.0016(17)
C01B 0.022(2) 0.049(3) 0.014(2) 0.009(2) 0.0053(18) 0.013(2)
N01C 0.037(3) 0.022(2) 0.074(4) 0.003(2) -0.025(2) 0.001(2)
C01D 0.019(2) 0.059(3) 0.015(2) -0.006(2) 0.0051(19) 0.004(2)
C01E 0.017(2) 0.022(2) 0.025(2) 0.0015(18) -0.0033(18) 0.0017(17)
C01F 0.028(2) 0.020(2) 0.028(3) 0.0064(19) -0.0003(19) 0.0124(19)
C01G 0.013(2) 0.068(4) 0.019(3) -0.003(2) 0.0027(19) 0.006(2)
C01H 0.031(3) 0.023(2) 0.028(3) 0.0022(19) -0.003(2) 0.010(2)
C01I 0.023(2) 0.029(3) 0.036(3) -0.003(2) -0.006(2) 0.009(2)
C01J 0.026(2) 0.020(2) 0.032(3) -0.0018(19) -0.003(2) 0.0050(19)
O1B 0.056(6) 0.047(6) 0.055(7) 0.005(4) -0.003(4) 0.021(4)
O2 0.037(4) 0.037(4) 0.046(4) 0.004(3) -0.020(3) 0.004(3)
O3 0.012(5) 0.037(6) 0.077(9) 0.019(5) -0.013(5) -0.007(4)
O0AA 0.080(8) 0.061(7) 0.086(8) 0.009(6) -0.012(6) 0.005(6)
O1A 0.042(4) 0.036(4) 0.054(5) 0.017(3) -0.001(3) 0.011(3)
N1 0.116(10) 0.025(6) 0.075(8) -0.013(5) 0.050(8) -0.007(6)
C2 0.150(14) 0.072(9) 0.023(6) 0.021(6) 0.039(8) 0.065(10)
C3 0.045(8) 0.116(14) 0.096(13) 0.038(10) 0.033(8) 0.018(8)
C7 0.113(16) 0.056(11) 0.095(14) -0.015(9) -0.023(12) 0.008(10)
O1 0.091(10) 0.122(12) 0.199(17) 0.049(11) -0.021(10) -0.007(8)

loop_
_atom_type_symbol
_atom_type_description
_atom_type_scat_dispersion_real
_atom_type_scat_dispersion_imag
_atom_type_scat_source
C C 0.0033 0.0016 'International Tables Vol C Tables 4.2.6.8 and 6.1.1.4'
H H 0.0000 0.0000 'International Tables Vol C Tables 4.2.6.8 and 6.1.1.4'
Co Co 0.3494 0.9721 'International Tables Vol C Tables 4.2.6.8 and 6.1.1.4'
N N 0.0061 0.0033 'International Tables Vol C Tables 4.2.6.8 and 6.1.1.4'
O O 0.0106 0.0060 'International Tables Vol C Tables 4.2.6.8 and 6.1.1.4'

loop_
_geom_angle_atom_site_label_1
_geom_angle_atom_site_label_2
_geom_angle_atom_site_label_3
_geom_angle
_geom_angle_site_symmetry_1
_geom_angle_site_symmetry_3
_geom_angle_publ_flag
O003 Co01 O004 100.06(11) . 2_667 ?
O003 Co01 O005 159.52(10) . 2_667 ?
O003 Co01 N009 93.40(12) . 1_545 ?
O003 Co01 N00A 101.59(12) . . ?
O003 Co01 N00B 88.97(12) . . ?
O003 Co01 C00I 129.64(12) . 2_667 ?
O004 Co01 O005 60.08(10) 2_667 2_667 ?
O004 Co01 N009 93.92(11) 2_667 1_545 ?
O004 Co01 N00A 158.35(12) 2_667 . ?
O004 Co01 N00B 87.47(11) 2_667 . ?
O004 Co01 C00I 30.07(11) 2_667 2_667 ?
O005 Co01 C00I 30.13(11) 2_667 2_667 ?
N009 Co01 O005 92.97(11) 1_545 2_667 ?
N009 Co01 N00B 177.00(12) 1_545 . ?
N009 Co01 C00I 95.99(12) 1_545 2_667 ?
N00A Co01 O005 98.34(11) . 2_667 ?
N00A Co01 N009 84.99(12) . 1_545 ?
N00A Co01 N00B 92.74(12) . . ?
N00A Co01 C00I 128.44(13) . 2_667 ?
N00B Co01 O005 85.41(11) . 2_667 ?
N00B Co01 C00I 83.88(12) . 2_667 ?
O006 Co02 O006 180.000(1) . 2_446 ?
O006 Co02 N00C 91.24(12) . 1_345 ?
O006 Co02 N00C 91.24(12) 2_446 2_656 ?
O006 Co02 N00C 88.76(12) . 2_656 ?
O006 Co02 N00C 88.76(12) 2_446 1_345 ?
O007 Co02 O006 88.33(12) . 2_446 ?
O007 Co02 O006 91.67(12) 2_446 2_446 ?
O007 Co02 O006 88.33(12) 2_446 . ?
O007 Co02 O006 91.67(12) . . ?
O007 Co02 O007 180.000(1) . 2_446 ?
O007 Co02 N00C 91.66(12) 2_446 1_345 ?
O007 Co02 N00C 91.66(12) . 2_656 ?
O007 Co02 N00C 88.34(12) 2_446 2_656 ?
O007 Co02 N00C 88.34(12) . 1_345 ?
N00C Co02 N00C 180.0 2_656 1_345 ?
C00G O003 Co01 150.5(3) . . ?
C00I O004 Co01 93.7(2) . 2_667 ?
C00I O005 Co01 84.4(2) . 2_667 ?
C017 O006 Co02 128.1(3) . . ?
C00M N009 Co01 123.7(3) . 1_565 ?
C00M N009 C00Q 116.3(3) . . ?
C00Q N009 Co01 119.7(3) . 1_565 ?
C00L N00A Co01 120.0(3) . . ?
C00T N00A Co01 122.5(3) . . ?
C00T N00A C00L 117.2(3) . . ?
C00S N00B Co01 119.9(3) . . ?
C014 N00B Co01 123.6(3) . . ?
C014 N00B C00S 116.2(3) . . ?
C00X N00C Co02 119.8(3) . 1_765 ?
C00X N00C C01D 116.7(4) . . ?
C01D N00C Co02 123.4(3) . 1_765 ?
C00U N00D C01H 116.1(4) . . ?
C00H C00F C00I 119.2(3) . . ?
C00O C00F C00H 119.9(4) . . ?
C00O C00F C00I 120.8(3) . . ?
O003 C00G C00Y 117.4(3) . . ?
O008 C00G O003 124.2(4) . . ?
O008 C00G C00Y 118.5(3) . . ?
C00Y C00H C00F 119.9(4) . . ?
O004 C00I Co01 56.24(19) . 2_667 ?
O004 C00I O005 121.3(4) . . ?
O004 C00I C00F 117.9(3) . . ?
O005 C00I Co01 65.5(2) . 2_667 ?
O005 C00I C00F 120.7(3) . . ?
C00F C00I Co01 170.0(3) . 2_667 ?
C00L C00J C00V 119.9(4) . . ?
C00U C00K C015 119.5(4) . . ?
N00A C00L C00J 123.0(4) . . ?
N009 C00M C00N 123.5(4) . . ?
C00P C00N C00M 119.5(4) . . ?
C016 C00O C00F 120.2(4) . . ?
C00N C00P C00R 122.4(4) . . ?
C00N C00P C011 117.2(4) . . ?
C011 C00P C00R 120.4(4) . . ?
N009 C00Q C011 123.8(4) . . ?
C010 C00R C00P 120.9(4) . . ?
C010 C00R C013 116.6(4) . . ?
C013 C00R C00P 122.5(4) . . ?
N00B C00S C010 123.5(4) . . ?
N00A C00T C01B 122.9(4) . . ?
N00D C00U C00K 124.0(4) . . ?
C00J C00V C00Z 120.5(4) . . ?
C01B C00V C00J 116.8(4) . . ?
C01B C00V C00Z 122.7(4) . . ?
C00X C00W C00Z 119.5(4) . . ?
N00C C00X C00W 123.7(4) . . ?
C00H C00Y C00G 121.5(3) . . ?
C00H C00Y C012 119.5(4) . . ?
C012 C00Y C00G 119.0(4) . . ?
C00W C00Z C00V 120.6(4) . . ?
C01G C00Z C00V 122.7(4) . . ?
C01G C00Z C00W 116.7(4) . . ?
C00R C010 C00S 119.9(4) . . ?
C00Q C011 C00P 119.6(4) . . ?
C016 C012 C00Y 121.2(4) . . ?
C014 C013 C00R 119.9(4) . . ?
N00B C014 C013 123.9(4) . . ?
C00K C015 C015 122.3(5) . 2_677 ?
C01F C015 C00K 116.6(4) . . ?
C01F C015 C015 121.1(5) . 2_677 ?
C00O C016 C01A 121.1(4) . . ?
C012 C016 C00O 119.2(4) . . ?
C012 C016 C01A 119.7(4) . . ?
O006 C017 C018 116.9(4) . . ?
O00E C017 O006 125.8(4) . . ?
O00E C017 C018 117.2(4) . . ?
C019 C018 C017 120.2(4) . . ?
C019 C018 C01I 119.0(4) . . ?
C01I C018 C017 120.8(4) . . ?
C018 C019 C01E 119.1(4) . . ?
C01E C01A C016 124.0(4) . . ?
C01J C01A C016 120.0(4) . . ?
C01J C01A C01E 116.0(4) . . ?
C00T C01B C00V 120.1(4) . . ?
O1B N01C C01E 117.3(7) . . ?
O1B N01C O2 126.4(8) . . ?
O1B N01C O3 88.2(10) . . ?
O2 N01C C01E 115.9(5) . . ?
O2 N01C O3 76.4(6) . . ?
O3 N01C C01E 114.1(6) . . ?
O1A N01C C01E 121.5(5) . . ?
O1A N01C O1B 40.6(7) . . ?
O1A N01C O2 103.0(7) . . ?
O1A N01C O3 116.4(7) . . ?
N00C C01D C01G 123.6(4) . . ?
C019 C01E C01A 123.5(4) . . ?
C019 C01E N01C 116.3(4) . . ?
C01A C01E N01C 120.1(4) . . ?
C01H C01F C015 119.8(4) . . ?
C00Z C01G C01D 119.8(4) . . ?
N00D C01H C01F 124.0(4) . . ?
C018 C01I C01J 120.9(4) . . ?
C01A C01J C01I 121.5(4) . . ?
N01C O1B O3 48.2(6) . . ?
N01C O3 O1B 43.6(6) . . ?
C3 N1 C2 111.9(12) . . ?
C7 N1 C2 114.7(14) . . ?
C7 N1 C3 133.2(17) . . ?
O0AA C7 N1 125(2) . . ?

loop_
_geom_bond_atom_site_label_1
_geom_bond_atom_site_label_2
_geom_bond_distance
_geom_bond_site_symmetry_2
_geom_bond_publ_flag
Co01 O003 2.003(3) . ?
Co01 O004 2.088(3) 2_667 ?
Co01 O005 2.291(3) 2_667 ?
Co01 N009 2.171(3) 1_545 ?
Co01 N00A 2.097(3) . ?
Co01 N00B 2.182(3) . ?
Co01 C00I 2.506(4) 2_667 ?
Co02 O006 2.125(3) . ?
Co02 O006 2.125(3) 2_446 ?
Co02 O007 2.097(3) . ?
Co02 O007 2.097(3) 2_446 ?
Co02 N00C 2.145(3) 2_656 ?
Co02 N00C 2.145(3) 1_345 ?
O003 C00G 1.277(5) . ?
O004 Co01 2.088(3) 2_667 ?
O004 C00I 1.258(5) . ?
O005 Co01 2.291(3) 2_667 ?
O005 C00I 1.264(5) . ?
O006 C017 1.252(6) . ?
O008 C00G 1.236(5) . ?
N009 Co01 2.171(3) 1_565 ?
N009 C00M 1.338(5) . ?
N009 C00Q 1.341(5) . ?
N00A C00L 1.339(5) . ?
N00A C00T 1.332(5) . ?
N00B C00S 1.343(5) . ?
N00B C014 1.338(5) . ?
N00C Co02 2.145(3) 1_765 ?
N00C C00X 1.327(5) . ?
N00C C01D 1.327(5) . ?
N00D C00U 1.333(6) . ?
N00D C01H 1.339(6) . ?
O00E C017 1.248(6) . ?
C00F C00H 1.400(5) . ?
C00F C00I 1.498(5) . ?
C00F C00O 1.396(5) . ?
C00G C00Y 1.513(5) . ?
C00H C00Y 1.384(5) . ?
C00I Co01 2.506(4) 2_667 ?
C00J C00L 1.377(6) . ?
C00J C00V 1.383(6) . ?
C00K C00U 1.388(6) . ?
C00K C015 1.394(6) . ?
C00M C00N 1.386(6) . ?
C00N C00P 1.383(6) . ?
C00O C016 1.394(6) . ?
C00P C00R 1.491(5) . ?
C00P C011 1.385(6) . ?
C00Q C011 1.375(6) . ?
C00R C010 1.386(5) . ?
C00R C013 1.388(6) . ?
C00S C010 1.387(6) . ?
C00T C01B 1.379(6) . ?
C00V C00Z 1.487(5) . ?
C00V C01B 1.382(6) . ?
C00W C00X 1.379(6) . ?
C00W C00Z 1.392(6) . ?
C00Y C012 1.398(5) . ?
C00Z C01G 1.377(6) . ?
C012 C016 1.384(6) . ?
C013 C014 1.378(6) . ?
C015 C015 1.485(8) 2_677 ?
C015 C01F 1.388(6) . ?
C016 C01A 1.498(5) . ?
C017 C018 1.521(6) . ?
C018 C019 1.377(6) . ?
C018 C01I 1.385(6) . ?
C019 C01E 1.387(6) . ?
C01A C01E 1.401(6) . ?
C01A C01J 1.375(6) . ?
N01C C01E 1.460(6) . ?
N01C O1B 1.226(11) . ?
N01C O2 1.286(7) . ?
N01C O3 1.323(8) . ?
N01C O1A 1.185(7) . ?
C01D C01G 1.383(6) . ?
C01F C01H 1.380(6) . ?
C01I C01J 1.400(6) . ?
O1B O3 1.775(16) . ?
O0AA C7 1.16(2) . ?
N1 C2 1.584(19) . ?
N1 C3 1.531(16) . ?
N1 C7 1.35(2) . ?
